data_1505838
loop_
_publ_author_name
'Turner, Kristy L.'
'Baker, Thomas M.'
'Islam, Saidul'
'Procter, David J.'
'Stefaniak, Mark'

_publ_contact_author
;

Madeleine Helliwell and Gillian Hall



;
_publ_section_title
;
 Solid-phase approach to tetrahydroquinolones using a sulfur linker
 cleaved by SmI2.
;
_journal_issue 2
_journal_name_full 'Organic letters'
_journal_page_first 329
_journal_page_last 332
_journal_paper_doi 10.1021/ol052730n
_journal_volume 8
_journal_year 2006
_chemical_formula_sum 'C23 H25 F2 N O5 S'
_chemical_formula_weight 465.50
_chemical_name_systematic
; 

 ? 

;
_space_group_IT_number 15
_symmetry_cell_setting monoclinic
_symmetry_space_group_name_Hall '-C 2yc'
_symmetry_space_group_name_H-M 'C 1 2/c 1'
_atom_sites_solution_hydrogens geom
_atom_sites_solution_primary direct
_atom_sites_solution_secondary difmap
_audit_creation_method SHELXL-97
_cell_angle_alpha 90.00
_cell_angle_beta 102.6910(10)
_cell_angle_gamma 90.00
_cell_formula_units_Z 8
_cell_length_a 17.2061(8)
_cell_length_b 16.3253(8)
_cell_length_c 16.2379(8)
_cell_measurement_reflns_used 8349
_cell_measurement_temperature 100(2)
_cell_measurement_theta_max 26.36
_cell_measurement_theta_min 2.32
_cell_volume 4449.7(4)
_computing_cell_refinement 'Bruker SMART'
_computing_data_collection 'Bruker SMART'
_computing_data_reduction 'Bruker SAINT'
_computing_molecular_graphics 'Bruker SHELXTL'
_computing_publication_material 'Bruker SHELXTL'
_computing_structure_refinement 'SHELXL-97 (Sheldrick, 1997)'
_computing_structure_solution 'SHELXS-97 (Sheldrick, 1990)'
_diffrn_ambient_temperature 100(2)
_diffrn_measured_fraction_theta_full 0.999
_diffrn_measured_fraction_theta_max 0.999
_diffrn_measurement_device_type 'CCD area detector'
_diffrn_measurement_method 'phi and omega scans'
_diffrn_radiation_monochromator graphite
_diffrn_radiation_source 'fine-focus sealed tube'
_diffrn_radiation_type MoK\a
_diffrn_radiation_wavelength 0.71073
_diffrn_reflns_av_R_equivalents 0.0224
_diffrn_reflns_av_sigmaI/netI 0.0198
_diffrn_reflns_limit_h_max 21
_diffrn_reflns_limit_h_min -21
_diffrn_reflns_limit_k_max 20
_diffrn_reflns_limit_k_min -20
_diffrn_reflns_limit_l_max 20
_diffrn_reflns_limit_l_min -20
_diffrn_reflns_number 17514
_diffrn_reflns_theta_full 26.39
_diffrn_reflns_theta_max 26.39
_diffrn_reflns_theta_min 1.74
_exptl_absorpt_coefficient_mu 0.197
_exptl_absorpt_correction_T_max 0.9432
_exptl_absorpt_correction_T_min 0.9078
_exptl_absorpt_correction_type multi-scan
_exptl_absorpt_process_details SADABS
_exptl_crystal_colour yellow
_exptl_crystal_density_diffrn 1.390
_exptl_crystal_density_method 'not measured'
_exptl_crystal_description prismatic
_exptl_crystal_F_000 1952
_exptl_crystal_size_max 0.50
_exptl_crystal_size_mid 0.30
_exptl_crystal_size_min 0.30
_refine_diff_density_max 0.453
_refine_diff_density_min -0.292
_refine_diff_density_rms 0.048
_refine_ls_extinction_method none
_refine_ls_goodness_of_fit_ref 1.032
_refine_ls_hydrogen_treatment mixed
_refine_ls_matrix_type full
_refine_ls_number_parameters 293
_refine_ls_number_reflns 4555
_refine_ls_number_restraints 0
_refine_ls_restrained_S_all 1.032
_refine_ls_R_factor_all 0.0390
_refine_ls_R_factor_gt 0.0339
_refine_ls_shift/su_max 0.000
_refine_ls_shift/su_mean 0.000
_refine_ls_structure_factor_coef Fsqd
_refine_ls_weighting_details 'calc w=1/[\s^2^(Fo^2^)+(0.0523P)^2^+3.8850P] where P=(Fo^2^+2Fc^2^)/3'
_refine_ls_weighting_scheme calc
_refine_ls_wR_factor_gt 0.0896
_refine_ls_wR_factor_ref 0.0935
_reflns_number_gt 4018
_reflns_number_total 4555
_reflns_threshold_expression >2sigma(I)
_cod_data_source_file ol052730nsi20051110_044913.cif
_cod_data_source_block s2086abs
_cod_depositor_comments
;
The following automatic conversions were performed:

'_symmetry_cell_setting' value 'Monoclinic' changed to 'monoclinic'
according to /home/saulius/struct/CIF-dictionaries/cif_core.dic
dictionary named 'cif_core.dic' version 2.4.1 from 2010-06-29.

Automatic conversion script
Id: cif_fix_values 1715 2011-07-08 13:25:40Z adriana 
;
_cod_original_sg_symbol_H-M C2/c
_cod_database_code 1505838

loop_
_symmetry_equiv_pos_as_xyz
'x, y, z'
'-x, y, -z+1/2'
'x+1/2, y+1/2, z'
'-x+1/2, y+1/2, -z+1/2'
'-x, -y, -z'
'x, -y, z-1/2'
'-x+1/2, -y+1/2, -z'
'x+1/2, -y+1/2, z-1/2'

loop_
_atom_site_label
_atom_site_type_symbol
_atom_site_fract_x
_atom_site_fract_y
_atom_site_fract_z
_atom_site_U_iso_or_equiv
_atom_site_adp_type
_atom_site_occupancy
_atom_site_symmetry_multiplicity
_atom_site_calc_flag
_atom_site_refinement_flags
S1 S 0.349758(19) 0.13893(2) 0.15099(2) 0.01693(10) Uani 1 1 d .
F1 F 0.46820(5) 0.16625(5) -0.16913(6) 0.0293(2) Uani 1 1 d .
F2 F 0.44282(5) -0.09293(5) -0.05576(5) 0.02219(19) Uani 1 1 d .
O1 O 0.33591(6) 0.22537(6) 0.13738(6) 0.0226(2) Uani 1 1 d .
O2 O 0.42549(6) 0.10564(6) 0.14458(6) 0.0242(2) Uani 1 1 d .
O3 O 0.26853(6) -0.04823(6) 0.13729(6) 0.0223(2) Uani 1 1 d .
O4 O 0.10943(6) 0.16526(7) 0.02153(7) 0.0277(2) Uani 1 1 d .
O5 O 0.04412(6) 0.10533(6) -0.09950(6) 0.0215(2) Uani 1 1 d .
N1 N 0.31769(7) -0.03904(7) 0.01895(7) 0.0173(2) Uani 1 1 d .
C1 C 0.25686(8) 0.13892(8) 0.27135(8) 0.0189(3) Uani 1 1 d .
C2 C 0.24078(9) 0.22185(9) 0.28120(8) 0.0225(3) Uani 1 1 d .
H2 H 0.2788 0.2621 0.2745 0.027 Uiso 1 1 calc R
C3 C 0.16991(10) 0.24558(9) 0.30058(9) 0.0272(3) Uani 1 1 d .
H3 H 0.1593 0.3021 0.3067 0.033 Uiso 1 1 calc R
C4 C 0.11412(10) 0.18742(10) 0.31112(10) 0.0299(3) Uani 1 1 d .
H4 H 0.0655 0.2039 0.3248 0.036 Uiso 1 1 calc R
C5 C 0.12968(10) 0.10490(10) 0.30157(10) 0.0301(3) Uani 1 1 d .
H5 H 0.0917 0.0648 0.3089 0.036 Uiso 1 1 calc R
C6 C 0.20057(9) 0.08084(9) 0.28131(9) 0.0233(3) Uani 1 1 d .
H6 H 0.2107 0.0244 0.2742 0.028 Uiso 1 1 calc R
C7 C 0.33478(8) 0.11168(8) 0.25272(8) 0.0191(3) Uani 1 1 d .
H7A H 0.3384 0.0513 0.2585 0.023 Uiso 1 1 calc R
H7B H 0.3787 0.1354 0.2959 0.023 Uiso 1 1 calc R
C8 C 0.27140(8) 0.08573(8) 0.07844(8) 0.0161(3) Uani 1 1 d .
H8 H 0.2206 0.0955 0.0974 0.019 Uiso 1 1 calc R
C9 C 0.26095(8) 0.12148(8) -0.01085(8) 0.0166(3) Uani 1 1 d .
H9 H 0.2617 0.1826 -0.0073 0.020 Uiso 1 1 calc R
C10 C 0.32923(8) 0.09319(8) -0.04822(8) 0.0165(3) Uani 1 1 d .
C11 C 0.36709(8) 0.14557(8) -0.09419(8) 0.0193(3) Uani 1 1 d .
H11 H 0.3509 0.2011 -0.1030 0.023 Uiso 1 1 calc R
C12 C 0.42878(8) 0.11506(9) -0.12668(9) 0.0209(3) Uani 1 1 d .
C13 C 0.45379(8) 0.03494(9) -0.11642(8) 0.0200(3) Uani 1 1 d .
H13 H 0.4953 0.0149 -0.1410 0.024 Uiso 1 1 calc R
C14 C 0.41598(8) -0.01502(8) -0.06888(8) 0.0181(3) Uani 1 1 d .
C15 C 0.35376(8) 0.01157(8) -0.03386(8) 0.0164(3) Uani 1 1 d .
C16 C 0.28687(8) -0.00625(8) 0.08228(8) 0.0173(3) Uani 1 1 d .
C17 C 0.31691(9) -0.12885(8) 0.01139(9) 0.0221(3) Uani 1 1 d .
H17A H 0.3676 -0.1510 0.0431 0.033 Uiso 1 1 calc R
H17B H 0.3094 -0.1442 -0.0482 0.033 Uiso 1 1 calc R
H17C H 0.2731 -0.1512 0.0342 0.033 Uiso 1 1 calc R
C18 C 0.18183(8) 0.09370(8) -0.06785(8) 0.0186(3) Uani 1 1 d .
H18A H 0.1806 0.1114 -0.1264 0.022 Uiso 1 1 calc R
H18B H 0.1797 0.0331 -0.0676 0.022 Uiso 1 1 calc R
C19 C 0.10877(8) 0.12682(8) -0.04176(8) 0.0185(3) Uani 1 1 d .
C20 C -0.03673(8) 0.13380(8) -0.09475(9) 0.0218(3) Uani 1 1 d .
C21 C -0.08762(10) 0.09915(13) -0.17526(13) 0.0431(5) Uani 1 1 d .
H21A H -0.0719 0.1241 -0.2241 0.065 Uiso 1 1 calc R
H21B H -0.1438 0.1113 -0.1774 0.065 Uiso 1 1 calc R
H21C H -0.0801 0.0397 -0.1765 0.065 Uiso 1 1 calc R
C22 C -0.03899(10) 0.22614(10) -0.09522(13) 0.0392(4) Uani 1 1 d .
H22A H -0.0057 0.2470 -0.0426 0.059 Uiso 1 1 calc R
H22B H -0.0940 0.2447 -0.1002 0.059 Uiso 1 1 calc R
H22C H -0.0188 0.2467 -0.1432 0.059 Uiso 1 1 calc R
C23 C -0.06027(11) 0.09852(13) -0.01783(13) 0.0465(5) Uani 1 1 d .
H23A H -0.0580 0.0386 -0.0198 0.070 Uiso 1 1 calc R
H23B H -0.1146 0.1158 -0.0169 0.070 Uiso 1 1 calc R
H23C H -0.0235 0.1183 0.0332 0.070 Uiso 1 1 calc R

loop_
_atom_site_aniso_label
_atom_site_aniso_U_11
_atom_site_aniso_U_22
_atom_site_aniso_U_33
_atom_site_aniso_U_23
_atom_site_aniso_U_13
_atom_site_aniso_U_12
S1 0.01839(17) 0.01654(17) 0.01528(17) -0.00062(12) 0.00241(12) -0.00049(12)
F1 0.0300(5) 0.0287(5) 0.0328(5) 0.0075(4) 0.0149(4) -0.0025(4)
F2 0.0240(4) 0.0180(4) 0.0246(4) -0.0017(3) 0.0053(3) 0.0058(3)
O1 0.0298(5) 0.0171(5) 0.0205(5) 0.0002(4) 0.0048(4) -0.0026(4)
O2 0.0198(5) 0.0273(5) 0.0251(5) -0.0025(4) 0.0043(4) 0.0006(4)
O3 0.0291(5) 0.0192(5) 0.0200(5) 0.0022(4) 0.0082(4) -0.0004(4)
O4 0.0262(5) 0.0327(6) 0.0225(5) -0.0074(4) 0.0017(4) 0.0099(4)
O5 0.0163(5) 0.0231(5) 0.0247(5) -0.0048(4) 0.0039(4) 0.0009(4)
N1 0.0217(6) 0.0133(5) 0.0169(5) 0.0001(4) 0.0040(4) 0.0008(4)
C1 0.0247(7) 0.0201(7) 0.0110(6) 0.0001(5) 0.0019(5) 0.0012(5)
C2 0.0309(8) 0.0200(7) 0.0152(6) -0.0014(5) 0.0022(6) -0.0004(6)
C3 0.0399(9) 0.0226(7) 0.0184(7) -0.0022(6) 0.0047(6) 0.0085(6)
C4 0.0312(8) 0.0356(9) 0.0249(7) -0.0014(6) 0.0102(6) 0.0084(7)
C5 0.0312(8) 0.0322(8) 0.0291(8) -0.0001(6) 0.0112(7) -0.0025(6)
C6 0.0302(8) 0.0197(7) 0.0204(7) -0.0015(5) 0.0069(6) -0.0009(6)
C7 0.0237(7) 0.0190(6) 0.0131(6) 0.0013(5) 0.0007(5) 0.0003(5)
C8 0.0167(6) 0.0156(6) 0.0152(6) -0.0010(5) 0.0020(5) 0.0006(5)
C9 0.0199(7) 0.0146(6) 0.0147(6) 0.0000(5) 0.0027(5) 0.0017(5)
C10 0.0184(6) 0.0169(6) 0.0130(6) -0.0010(5) 0.0010(5) 0.0010(5)
C11 0.0222(7) 0.0175(6) 0.0168(6) 0.0012(5) 0.0014(5) 0.0002(5)
C12 0.0214(7) 0.0239(7) 0.0169(6) 0.0016(5) 0.0033(5) -0.0036(5)
C13 0.0175(6) 0.0255(7) 0.0171(6) -0.0031(5) 0.0036(5) 0.0007(5)
C14 0.0199(6) 0.0162(6) 0.0160(6) -0.0029(5) -0.0010(5) 0.0026(5)
C15 0.0188(6) 0.0164(6) 0.0126(6) -0.0009(5) 0.0003(5) -0.0009(5)
C16 0.0165(6) 0.0173(6) 0.0168(6) -0.0002(5) 0.0010(5) -0.0003(5)
C17 0.0306(8) 0.0140(6) 0.0224(7) -0.0002(5) 0.0075(6) 0.0001(5)
C18 0.0203(7) 0.0178(6) 0.0167(6) -0.0010(5) 0.0022(5) 0.0030(5)
C19 0.0211(7) 0.0151(6) 0.0187(6) 0.0024(5) 0.0028(5) 0.0026(5)
C20 0.0155(6) 0.0210(7) 0.0293(7) 0.0001(6) 0.0055(6) 0.0016(5)
C21 0.0185(8) 0.0580(12) 0.0503(11) -0.0233(9) 0.0023(7) -0.0024(7)
C22 0.0218(8) 0.0221(8) 0.0676(12) 0.0037(8) -0.0034(8) 0.0036(6)
C23 0.0302(9) 0.0619(13) 0.0531(11) 0.0275(10) 0.0216(8) 0.0160(8)

loop_
_atom_type_symbol
_atom_type_description
_atom_type_scat_dispersion_real
_atom_type_scat_dispersion_imag
_atom_type_scat_source
C C 0.0033 0.0016 'International Tables Vol C Tables 4.2.6.8 and 6.1.1.4'
H H 0.0000 0.0000 'International Tables Vol C Tables 4.2.6.8 and 6.1.1.4'
N N 0.0061 0.0033 'International Tables Vol C Tables 4.2.6.8 and 6.1.1.4'
O O 0.0106 0.0060 'International Tables Vol C Tables 4.2.6.8 and 6.1.1.4'
F F 0.0171 0.0103 'International Tables Vol C Tables 4.2.6.8 and 6.1.1.4'
S S 0.1246 0.1234 'International Tables Vol C Tables 4.2.6.8 and 6.1.1.4'

loop_
_geom_angle_atom_site_label_1
_geom_angle_atom_site_label_2
_geom_angle_atom_site_label_3
_geom_angle
O2 S1 O1 118.80(6)
O2 S1 C7 106.90(6)
O1 S1 C7 109.51(6)
O2 S1 C8 109.26(6)
O1 S1 C8 107.25(6)
C7 S1 C8 104.19(6)
C19 O5 C20 121.81(11)
C16 N1 C15 121.18(11)
C16 N1 C17 117.10(11)
C15 N1 C17 121.60(11)
C6 C1 C2 119.13(13)
C6 C1 C7 119.74(12)
C2 C1 C7 121.11(13)
C3 C2 C1 120.32(14)
C3 C2 H2 119.8
C1 C2 H2 119.8
C2 C3 C4 120.40(14)
C2 C3 H3 119.8
C4 C3 H3 119.8
C3 C4 C5 119.65(14)
C3 C4 H4 120.2
C5 C4 H4 120.2
C6 C5 C4 120.13(15)
C6 C5 H5 119.9
C4 C5 H5 119.9
C5 C6 C1 120.37(14)
C5 C6 H6 119.8
C1 C6 H6 119.8
C1 C7 S1 115.39(9)
C1 C7 H7A 108.4
S1 C7 H7A 108.4
C1 C7 H7B 108.4
S1 C7 H7B 108.4
H7A C7 H7B 107.5
C16 C8 C9 113.33(10)
C16 C8 S1 110.40(9)
C9 C8 S1 110.41(9)
C16 C8 H8 107.5
C9 C8 H8 107.5
S1 C8 H8 107.5
C10 C9 C8 108.86(11)
C10 C9 C18 109.42(10)
C8 C9 C18 111.14(11)
C10 C9 H9 109.1
C8 C9 H9 109.1
C18 C9 H9 109.1
C11 C10 C15 121.02(12)
C11 C10 C9 121.79(12)
C15 C10 C9 117.18(12)
C12 C11 C10 118.37(13)
C12 C11 H11 120.8
C10 C11 H11 120.8
F1 C12 C13 118.01(12)
F1 C12 C11 119.02(13)
C13 C12 C11 122.96(13)
C12 C13 C14 117.15(12)
C12 C13 H13 121.4
C14 C13 H13 121.4
F2 C14 C13 117.18(12)
F2 C14 C15 119.78(12)
C13 C14 C15 123.04(12)
C14 C15 C10 117.42(12)
C14 C15 N1 122.80(12)
C10 C15 N1 119.70(11)
O3 C16 N1 122.44(12)
O3 C16 C8 120.80(12)
N1 C16 C8 116.66(11)
N1 C17 H17A 109.5
N1 C17 H17B 109.5
H17A C17 H17B 109.5
N1 C17 H17C 109.5
H17A C17 H17C 109.5
H17B C17 H17C 109.5
C19 C18 C9 114.00(11)
C19 C18 H18A 108.8
C9 C18 H18A 108.8
C19 C18 H18B 108.8
C9 C18 H18B 108.8
H18A C18 H18B 107.6
O4 C19 O5 125.99(13)
O4 C19 C18 125.03(13)
O5 C19 C18 108.98(11)
O5 C20 C22 109.64(11)
O5 C20 C23 110.39(12)
C22 C20 C23 111.98(15)
O5 C20 C21 102.06(11)
C22 C20 C21 111.08(14)
C23 C20 C21 111.26(15)
C20 C21 H21A 109.5
C20 C21 H21B 109.5
H21A C21 H21B 109.5
C20 C21 H21C 109.5
H21A C21 H21C 109.5
H21B C21 H21C 109.5
C20 C22 H22A 109.5
C20 C22 H22B 109.5
H22A C22 H22B 109.5
C20 C22 H22C 109.5
H22A C22 H22C 109.5
H22B C22 H22C 109.5
C20 C23 H23A 109.5
C20 C23 H23B 109.5
H23A C23 H23B 109.5
C20 C23 H23C 109.5
H23A C23 H23C 109.5
H23B C23 H23C 109.5

loop_
_geom_bond_atom_site_label_1
_geom_bond_atom_site_label_2
_geom_bond_distance
S1 O2 1.4365(10)
S1 O1 1.4401(10)
S1 C7 1.7833(13)
S1 C8 1.8061(13)
F1 C12 1.3560(16)
F2 C14 1.3539(15)
O3 C16 1.2210(16)
O4 C19 1.2021(17)
O5 C19 1.3347(17)
O5 C20 1.4846(16)
N1 C16 1.3655(17)
N1 C15 1.4273(17)
N1 C17 1.4711(16)
C1 C6 1.390(2)
C1 C2 1.3981(19)
C1 C7 1.5050(19)
C2 C3 1.380(2)
C2 H2 0.9500
C3 C4 1.387(2)
C3 H3 0.9500
C4 C5 1.389(2)
C4 H4 0.9500
C5 C6 1.388(2)
C5 H5 0.9500
C6 H6 0.9500
C7 H7A 0.9900
C7 H7B 0.9900
C8 C16 1.5239(18)
C8 C9 1.5365(17)
C8 H8 1.0000
C9 C10 1.5084(18)
C9 C18 1.5368(18)
C9 H9 1.0000
C10 C11 1.3880(19)
C10 C15 1.4017(18)
C11 C12 1.378(2)
C11 H11 0.9500
C12 C13 1.376(2)
C13 C14 1.380(2)
C13 H13 0.9500
C14 C15 1.3876(19)
C17 H17A 0.9800
C17 H17B 0.9800
C17 H17C 0.9800
C18 C19 1.5120(18)
C18 H18A 0.9900
C18 H18B 0.9900
C20 C22 1.508(2)
C20 C23 1.509(2)
C20 C21 1.514(2)
C21 H21A 0.9800
C21 H21B 0.9800
C21 H21C 0.9800
C22 H22A 0.9800
C22 H22B 0.9800
C22 H22C 0.9800
C23 H23A 0.9800
C23 H23B 0.9800
C23 H23C 0.9800

loop_
_geom_torsion_atom_site_label_1
_geom_torsion_atom_site_label_2
_geom_torsion_atom_site_label_3
_geom_torsion_atom_site_label_4
_geom_torsion
C6 C1 C2 C3 0.0(2)
C7 C1 C2 C3 -178.19(12)
C1 C2 C3 C4 0.5(2)
C2 C3 C4 C5 -0.4(2)
C3 C4 C5 C6 -0.2(2)
C4 C5 C6 C1 0.7(2)
C2 C1 C6 C5 -0.6(2)
C7 C1 C6 C5 177.62(13)
C6 C1 C7 S1 113.39(13)
C2 C1 C7 S1 -68.41(15)
O2 S1 C7 C1 -178.28(10)
O1 S1 C7 C1 51.80(12)
C8 S1 C7 C1 -62.65(11)
O2 S1 C8 C16 43.88(11)
O1 S1 C8 C16 173.87(9)
C7 S1 C8 C16 -70.08(10)
O2 S1 C8 C9 -82.22(10)
O1 S1 C8 C9 47.77(10)
C7 S1 C8 C9 163.82(9)
C16 C8 C9 C10 -50.06(14)
S1 C8 C9 C10 74.37(11)
C16 C8 C9 C18 70.53(14)
S1 C8 C9 C18 -165.04(9)
C8 C9 C10 C11 -138.22(12)
C18 C9 C10 C11 100.14(14)
C8 C9 C10 C15 41.09(15)
C18 C9 C10 C15 -80.55(14)
C15 C10 C11 C12 1.0(2)
C9 C10 C11 C12 -179.69(12)
C10 C11 C12 F1 -177.65(12)
C10 C11 C12 C13 0.8(2)
F1 C12 C13 C14 176.34(12)
C11 C12 C13 C14 -2.1(2)
C12 C13 C14 F2 -177.28(11)
C12 C13 C14 C15 1.7(2)
F2 C14 C15 C10 178.94(11)
C13 C14 C15 C10 -0.04(19)
F2 C14 C15 N1 2.40(19)
C13 C14 C15 N1 -176.58(12)
C11 C10 C15 C14 -1.37(19)
C9 C10 C15 C14 179.31(11)
C11 C10 C15 N1 175.28(12)
C9 C10 C15 N1 -4.04(17)
C16 N1 C15 C14 148.48(13)
C17 N1 C15 C14 -27.32(19)
C16 N1 C15 C10 -27.99(18)
C17 N1 C15 C10 156.21(12)
C15 N1 C16 O3 -166.84(12)
C17 N1 C16 O3 9.14(19)
C15 N1 C16 C8 16.77(17)
C17 N1 C16 C8 -167.25(11)
C9 C8 C16 O3 -153.41(12)
S1 C8 C16 O3 82.15(14)
C9 C8 C16 N1 23.04(16)
S1 C8 C16 N1 -101.40(12)
C10 C9 C18 C19 -173.49(11)
C8 C9 C18 C19 66.25(14)
C20 O5 C19 O4 5.3(2)
C20 O5 C19 C18 -175.64(11)
C9 C18 C19 O4 -6.62(19)
C9 C18 C19 O5 174.33(11)
C19 O5 C20 C22 58.37(17)
C19 O5 C20 C23 -65.45(17)
C19 O5 C20 C21 176.19(13)
